data_9008183
loop_
_publ_author_name
'Calvo, C.'
'Leung, K. Y.'

_publ_section_title
;
 Refinement of the structure of stranskiite
 Note: cell parameters after Plieth and Sanger (1967)
;
_journal_name_full 'Zeitschrift fur Kristallographie'
_journal_page_first 231
_journal_page_last 233
_journal_volume 130
_journal_year 1969
_chemical_formula_sum 'As2 Cu O8 Zn2'
_chemical_name_mineral Stranskiite
_space_group_IT_number 2
_symmetry_space_group_name_Hall '-P 1'
_symmetry_space_group_name_H-M 'P -1'
_cell_angle_alpha 111.0
_cell_angle_beta 112.5
_cell_angle_gamma 86.0
_cell_length_a 5.09
_cell_length_b 6.75
_cell_length_c 5.30
_cell_formula_units_Z 1
_cell_volume 156.580
_database_code_amcsd 0010699
_exptl_crystal_density_diffrn 5.007
_cod_original_formula_sum 'Zn2 Cu As2 O8'
_cod_database_code 9008183

loop_
_space_group_symop_operation_xyz
x,y,z
-x,-y,-z

loop_
_atom_site_label
_atom_site_fract_x
_atom_site_fract_y
_atom_site_fract_z
_atom_site_U_iso_or_equiv
Zn 0.22850 0.18580 0.73470 0.01722
Cu 0.50000 0.50000 0.50000 0.01621
As 0.86520 0.27500 0.13840 0.01140
O1 0.17740 0.33530 0.12550 0.00684
O2 0.90970 0.12170 0.33520 0.01925
O3 0.64550 0.15730 0.80190 0.01381
O4 0.72800 0.50550 0.29200 0.01494

loop_
_cod_related_entry_id
_cod_related_entry_database
_cod_related_entry_code
1 AMCSD 0010699
